data_4116994
loop_
_publ_author_name
'Stephen F. Nelsen'
'Dwight A. Trieber'
'J. Jens Wolff'
'Douglas R. Powell'
'Shervalen Rogers-Crowley'

_publ_contact_author
; 
    Prof. Stephen F. Nelsen 
    Department of Chemistry 
    University of Wisconsin 
    Madison, WI  53706-1396  USA 
;
_publ_contact_author_email nelsen@chem.wisc.edu
_publ_contact_author_fax 1(608)2620381
_publ_contact_author_phone 1(608)2623426
_publ_section_title
;
 Intramolecular Electron Transfer between Doubly Six \s-Bond-Linked
 Trialkyldiazenium Cation and Diazenyl Radical Units
;
_journal_name_full 'Journal of the American Chemical Society'
_journal_page_first 6873
_journal_page_last 6882
_journal_paper_doi 10.1021/ja9634177
_journal_volume 119
_journal_year 1997
_chemical_formula_sum 'C15 H20 N4'
_chemical_formula_weight 256.35
_chemical_name_systematic
; 
 ? 
;
_space_group_IT_number 12
_symmetry_cell_setting monoclinic
_symmetry_space_group_name_Hall '-C 2y'
_symmetry_space_group_name_H-M 'C 1 2/m 1'
_atom_sites_solution_hydrogens geom
_atom_sites_solution_primary direct
_atom_sites_solution_secondary difmap
_audit_creation_method SHELXL
_cell_angle_alpha 90.00
_cell_angle_beta 97.974(8)
_cell_angle_gamma 90.00
_cell_formula_units_Z 4
_cell_length_a 8.352(2)
_cell_length_b 10.2231(10)
_cell_length_c 14.2308(10)
_cell_measurement_reflns_used 34
_cell_measurement_temperature 113(2)
_cell_measurement_theta_max 27.4
_cell_measurement_theta_min 9.8
_cell_volume 1203.3(3)
_computing_structure_refinement 'SHELXL-93 (Sheldrick, 1993)'
_computing_structure_solution 'SHELXS-86 (Sheldrick, 1990)'
_diffrn_ambient_temperature 113(2)
_diffrn_measurement_device 'Siemens P4 diffractometer'
_diffrn_measurement_method '\w scans'
_diffrn_radiation_monochromator graphite
_diffrn_radiation_source 'sealed tube'
_diffrn_radiation_type CuK\a
_diffrn_radiation_wavelength 1.54178
_diffrn_reflns_av_R_equivalents 0.0438
_diffrn_reflns_av_sigmaI/netI 0.0466
_diffrn_reflns_limit_h_max 9
_diffrn_reflns_limit_h_min 0
_diffrn_reflns_limit_k_max 11
_diffrn_reflns_limit_k_min 0
_diffrn_reflns_limit_l_max 15
_diffrn_reflns_limit_l_min -15
_diffrn_reflns_number 1844
_diffrn_reflns_theta_max 57.00
_diffrn_reflns_theta_min 2.00
_diffrn_standards_decay_% 3.35
_diffrn_standards_interval_count 100
_diffrn_standards_number 3
_exptl_absorpt_coefficient_mu 0.683
_exptl_absorpt_correction_type none
_exptl_crystal_colour colorless
_exptl_crystal_density_diffrn 1.415
_exptl_crystal_description prism
_exptl_crystal_F_000 552
_exptl_crystal_size_max 0.40
_exptl_crystal_size_mid 0.40
_exptl_crystal_size_min 0.20
_refine_diff_density_max 0.276
_refine_diff_density_min -0.290
_refine_diff_density_rms 0.052
_refine_ls_extinction_coef 0.0013(3)
_refine_ls_extinction_expression Fc^*^=kFc[1+0.001xFc^2^\l^3^/sin(2\q)]^-1/4^
_refine_ls_extinction_method SHELXL
_refine_ls_goodness_of_fit_all 1.098
_refine_ls_goodness_of_fit_obs 1.125
_refine_ls_hydrogen_treatment riding
_refine_ls_matrix_type full
_refine_ls_number_parameters 89
_refine_ls_number_reflns 865
_refine_ls_number_restraints 0
_refine_ls_restrained_S_all 1.098
_refine_ls_restrained_S_obs 1.125
_refine_ls_R_factor_all 0.0534
_refine_ls_R_factor_obs 0.0471
_refine_ls_shift/esd_max 0.003
_refine_ls_shift/esd_mean 0.001
_refine_ls_structure_factor_coef Fsqd
_refine_ls_weighting_details 'w=1/[\s^2^(Fo^2^)+(0.0562P)^2^+1.4145P] where P=(Fo^2^+2Fc^2^)/3'
_refine_ls_weighting_scheme calc
_refine_ls_wR_factor_all 0.1210
_refine_ls_wR_factor_obs 0.1182
_reflns_number_observed 793
_reflns_number_total 865
_reflns_observed_criterion >2sigma(I)
_cod_data_source_file ja9634177_2.cif
_cod_data_source_block compound_6sigma
_cod_depositor_comments
;
The following automatic conversions were performed:

'_refine_ls_weighting_scheme' value 'calc
w=1/[\s^2^(Fo^2^)+(0.0562P)^2^+1.4145P] where P=(Fo^2^+2Fc^2^)/3' was
changed to 'calc'. New tag '_refine_ls_weighting_details' was
created. The value of the new tag was set to
'w=1/[\s^2^(Fo^2^)+(0.0562P)^2^+1.4145P] where P=(Fo^2^+2Fc^2^)/3'.

Automatic conversion script
Id: cif_fix_values 3143 2015-03-26 13:38:13Z robertas 
;
_cod_database_code 4116994

loop_
_symmetry_equiv_pos_as_xyz
'x, y, z'
'-x, y, -z'
'x+1/2, y+1/2, z'
'-x+1/2, y+1/2, -z'
'-x, -y, -z'
'x, -y, z'
'-x+1/2, -y+1/2, -z'
'x+1/2, -y+1/2, z'

loop_
_atom_site_aniso_label
_atom_site_aniso_U_11
_atom_site_aniso_U_22
_atom_site_aniso_U_33
_atom_site_aniso_U_23
_atom_site_aniso_U_13
_atom_site_aniso_U_12
N1 0.0263(10) 0.0327(10) 0.0197(9) -0.0004(7) 0.0052(7) -0.0001(8)
C2 0.0294(13) 0.0248(13) 0.0188(11) -0.0005(9) 0.0061(9) 0.0018(10)
C3 0.0248(13) 0.0353(14) 0.0209(12) -0.0013(9) 0.0052(9) 0.0031(10)
C4 0.0244(12) 0.0275(13) 0.0184(11) 0.0004(9) 0.0095(9) -0.0005(10)
C5 0.0269(12) 0.0261(13) 0.0175(11) -0.0007(8) 0.0088(9) 0.0003(10)
C6 0.023(2) 0.028(2) 0.0172(15) 0.000 0.0053(12) 0.000
C7 0.0263(12) 0.0310(13) 0.0142(10) -0.0008(9) 0.0088(8) -0.0028(10)
C8 0.0268(13) 0.0346(14) 0.0196(11) -0.0015(9) 0.0067(9) -0.0030(11)
N9 0.0254(10) 0.0460(12) 0.0175(9) -0.0013(7) 0.0060(7) -0.0015(8)
C10 0.0287(13) 0.0393(14) 0.0164(11) -0.0020(9) 0.0069(9) -0.0012(11)

loop_
_atom_site_label
_atom_site_type_symbol
_atom_site_fract_x
_atom_site_fract_y
_atom_site_fract_z
_atom_site_U_iso_or_equiv
_atom_site_thermal_displace_type
_atom_site_occupancy
_atom_site_calc_flag
_atom_site_refinement_flags
N1 N 0.7521(2) 1.0613(2) 0.50394(12) 0.0261(5) Uani 1 d .
C2 C 0.7729(2) 1.1217(2) 0.60045(13) 0.0241(6) Uani 1 d .
H2 H 0.7710(2) 1.2192(2) 0.59499(13) 0.029 Uiso 1 calc R
C3 C 0.6291(2) 1.0746(2) 0.64740(14) 0.0268(6) Uani 1 d .
H3A H 0.6384(2) 1.1077(2) 0.71329(14) 0.032 Uiso 1 calc R
H3B H 0.5269(2) 1.1077(2) 0.61185(14) 0.032 Uiso 1 calc R
C4 C 0.9405(2) 1.0757(2) 0.64822(14) 0.0228(6) Uani 1 d .
H4 H 1.0243(2) 1.1072(2) 0.60972(14) 0.027 Uiso 1 calc R
C5 C 0.9954(2) 1.1105(2) 0.75382(13) 0.0230(6) Uani 1 d .
H5 H 0.9680(2) 1.2011(2) 0.77282(13) 0.028 Uiso 1 calc R
C6 C 0.9198(3) 1.0000 0.8059(2) 0.0224(7) Uani 1 d S
H6A H 0.9569(3) 1.0000 0.8750(2) 0.027 Uiso 1 calc SR
H6B H 0.8002(3) 1.0000 0.7935(2) 0.027 Uiso 1 calc SR
C7 C 1.1769(3) 1.0759(2) 0.77060(13) 0.0233(6) Uani 1 d .
H7 H 1.2281(3) 1.1075(2) 0.71531(13) 0.028 Uiso 1 calc R
C8 C 1.2808(2) 1.1218(2) 0.86342(14) 0.0267(6) Uani 1 d .
H8 H 1.2900(2) 1.2194(2) 0.86384(14) 0.032 Uiso 1 calc R
N9 N 1.4430(2) 1.0618(2) 0.86190(11) 0.0294(6) Uani 1 d .
C10 C 1.2235(3) 1.0748(2) 0.95544(14) 0.0278(6) Uani 1 d .
H10A H 1.2968(3) 1.1080(2) 1.01096(14) 0.033 Uiso 1 calc R
H10B H 1.1132(3) 1.1080(2) 0.95928(14) 0.033 Uiso 1 calc R

loop_
_atom_type_symbol
_atom_type_description
_atom_type_scat_dispersion_real
_atom_type_scat_dispersion_imag
_atom_type_scat_source
C C 0.0181 0.0091 'International Tables Vol C Tables 4.2.6.8 and 6.1.1.4'
H H 0.0000 0.0000 'International Tables Vol C Tables 4.2.6.8 and 6.1.1.4'
N N 0.0311 0.0180 'International Tables Vol C Tables 4.2.6.8 and 6.1.1.4'

loop_
_geom_angle_atom_site_label_1
_geom_angle_atom_site_label_2
_geom_angle_atom_site_label_3
_geom_angle
_geom_angle_site_symmetry_1
_geom_angle_site_symmetry_3
N1 N1 C2 114.41(11) 6_575 .
N1 C2 C3 105.8(2) . .
N1 C2 C4 105.2(2) . .
C3 C2 C4 115.5(2) . .
C3 C3 C2 108.33(11) 6_575 .
C2 C4 C4 107.73(11) . 6_575
C2 C4 C5 119.0(2) . .
C4 C4 C5 103.26(12) 6_575 .
C6 C5 C7 102.6(2) . .
C6 C5 C4 102.3(2) . .
C7 C5 C4 104.4(2) . .
C5 C6 C5 94.9(2) 6_575 .
C5 C7 C8 119.0(2) . .
C5 C7 C7 103.25(12) . 6_575
C8 C7 C7 107.63(12) . 6_575
N9 C8 C10 106.0(2) . .
N9 C8 C7 105.4(2) . .
C10 C8 C7 115.4(2) . .
N9 N9 C8 114.32(12) 6_575 .
C10 C10 C8 108.29(12) 6_575 .

loop_
_geom_bond_atom_site_label_1
_geom_bond_atom_site_label_2
_geom_bond_distance
_geom_bond_site_symmetry_2
N1 N1 1.253(4) 6_575
N1 C2 1.494(3) .
C2 C3 1.531(3) .
C2 C4 1.542(3) .
C3 C3 1.525(4) 6_575
C4 C4 1.548(4) 6_575
C4 C5 1.550(3) .
C5 C6 1.534(3) .
C5 C7 1.543(3) .
C6 C5 1.534(3) 6_575
C7 C8 1.549(3) .
C7 C7 1.553(4) 6_575
C8 N9 1.490(3) .
C8 C10 1.533(3) .
N9 N9 1.264(4) 6_575
C10 C10 1.529(4) 6_575

loop_
_geom_torsion_atom_site_label_1
_geom_torsion_atom_site_label_2
_geom_torsion_atom_site_label_3
_geom_torsion_atom_site_label_4
_geom_torsion
_geom_torsion_site_symmetry_1
_geom_torsion_site_symmetry_3
_geom_torsion_site_symmetry_4
N1 N1 C2 C3 -60.8(2) 6_575 . .
N1 N1 C2 C4 62.0(2) 6_575 . .
N1 C2 C3 C3 56.9(2) . . 6_575
C4 C2 C3 C3 -59.1(2) . . 6_575
N1 C2 C4 C4 -57.6(2) . . 6_575
C3 C2 C4 C4 58.8(2) . . 6_575
N1 C2 C4 C5 -174.5(2) . . .
C3 C2 C4 C5 -58.2(3) . . .
C2 C4 C5 C6 84.9(2) . . .
C4 C4 C5 C6 -34.3(2) 6_575 . .
C2 C4 C5 C7 -168.4(2) . . .
C4 C4 C5 C7 72.32(14) 6_575 . .
C7 C5 C6 C5 -53.8(2) . . 6_575
C4 C5 C6 C5 54.2(2) . . 6_575
C6 C5 C7 C8 -85.0(2) . . .
C4 C5 C7 C8 168.6(2) . . .
C6 C5 C7 C7 34.13(15) . . 6_575
C4 C5 C7 C7 -72.30(14) . . 6_575
C5 C7 C8 N9 174.4(2) . . .
C7 C7 C8 N9 57.6(2) 6_575 . .
C5 C7 C8 C10 57.9(3) . . .
C7 C7 C8 C10 -59.0(2) 6_575 . .
C10 C8 N9 N9 60.8(2) . . 6_575
C7 C8 N9 N9 -62.0(2) . . 6_575
N9 C8 C10 C10 -56.9(2) . . 6_575
C7 C8 C10 C10 59.3(2) . . 6_575
C2 N1 N1 C2 0.000(1) . 6_575 6_575
C2 C3 C3 C2 0.0 . 6_575 6_575
C2 C4 C4 C2 0.0 . 6_575 6_575
C2 C4 C4 C5 -126.8(2) . 6_575 6_575
C5 C4 C4 C5 0.000(1) . 6_575 6_575
C5 C7 C7 C5 0.0 . 6_575 6_575
C5 C7 C7 C8 -126.7(2) . 6_575 6_575
C8 C7 C7 C8 0.000(1) . 6_575 6_575
C8 N9 N9 C8 0.0 . 6_575 6_575
C8 C10 C10 C8 0.000(2) . 6_575 6_575
